data_7045531
loop_
_publ_author_name
'Upmann, Daniel'
'Jones, Peter G.'

_publ_section_title
;
 Bromination and iodination of diphosphane dichalcogenides.
;
_journal_issue 8
_journal_name_full 'Dalton transactions (Cambridge, England : 2003)'
_journal_page_first 2748
_journal_page_last 2758
_journal_paper_doi 10.1039/c7dt04531j
_journal_volume 47
_journal_year 2018
_chemical_formula_sum 'C14 H32 Br6 P2 Se'
_chemical_formula_weight 820.76
_space_group_IT_number 2
_space_group_name_Hall '-P 1'
_space_group_name_H-M_alt 'P -1'
_symmetry_cell_setting triclinic
_symmetry_space_group_name_Hall '-P 1'
_symmetry_space_group_name_H-M 'P -1'
_atom_sites_solution_hydrogens geom
_atom_sites_solution_primary direct
_atom_sites_solution_secondary difmap
_audit_creation_method SHELXL-97
_audit_update_record
;
2017-09-13 deposited with the CCDC.
2018-02-02 downloaded from the CCDC.
;
_cell_angle_alpha 108.707(6)
_cell_angle_beta 93.299(4)
_cell_angle_gamma 102.917(5)
_cell_formula_units_Z 1
_cell_length_a 7.8144(3)
_cell_length_b 8.7133(5)
_cell_length_c 9.9430(7)
_cell_measurement_reflns_used 8087
_cell_measurement_temperature 100(2)
_cell_measurement_theta_max 29.1560
_cell_measurement_theta_min 2.6980
_cell_volume 618.86(7)
_computing_cell_refinement 'CrysAlisPro 1.171.38.43 (Rigaku OD, 2015)'
_computing_data_collection 'CrysAlisPro 1.171.38.43 (Rigaku OD, 2015)'
_computing_data_reduction 'CrysAlisPro 1.171.38.43 (Rigaku OD, 2015)'
_computing_molecular_graphics 'Siemens XP'
_computing_publication_material SHELXL-97
_computing_structure_refinement 'SHELXL-97 (Sheldrick, 1997)'
_computing_structure_solution 'SHELXS-97 (Sheldrick, 1990)'
_diffrn_ambient_temperature 100(2)
_diffrn_detector_area_resol_mean 16.1419
_diffrn_measured_fraction_theta_full 0.990
_diffrn_measured_fraction_theta_max 0.918
_diffrn_measurement_device_type 'Oxford Diffraction Xcalibur, Eos'
_diffrn_measurement_method \w-scan
_diffrn_radiation_monochromator graphite
_diffrn_radiation_type MoK\a
_diffrn_radiation_wavelength 0.71073
_diffrn_reflns_av_R_equivalents 0.0428
_diffrn_reflns_av_sigmaI/netI 0.0284
_diffrn_reflns_limit_h_max 10
_diffrn_reflns_limit_h_min -10
_diffrn_reflns_limit_k_max 11
_diffrn_reflns_limit_k_min -11
_diffrn_reflns_limit_l_max 13
_diffrn_reflns_limit_l_min -13
_diffrn_reflns_number 27190
_diffrn_reflns_theta_full 28.00
_diffrn_reflns_theta_max 29.50
_diffrn_reflns_theta_min 2.18
_diffrn_source 'fine-focus sealed X-ray tube'
_exptl_absorpt_coefficient_mu 11.329
_exptl_absorpt_correction_T_max 1.00000
_exptl_absorpt_correction_T_min 0.34502
_exptl_absorpt_correction_type multi-scan
_exptl_absorpt_process_details
;
CrysAlisPro 1.171.38.43 (Rigaku Oxford Diffraction, 2015)
Empirical absorption correction using spherical harmonics,
 implemented in SCALE3 ABSPACK scaling algorithm.
;
_exptl_crystal_colour yellow
_exptl_crystal_density_diffrn 2.202
_exptl_crystal_density_method 'not measured'
_exptl_crystal_description plate
_exptl_crystal_F_000 390
_exptl_crystal_size_max 0.20
_exptl_crystal_size_mid 0.15
_exptl_crystal_size_min 0.05
_refine_diff_density_max 0.739
_refine_diff_density_min -0.618
_refine_diff_density_rms 0.123
_refine_ls_extinction_method none
_refine_ls_goodness_of_fit_ref 1.063
_refine_ls_hydrogen_treatment constr
_refine_ls_matrix_type full
_refine_ls_number_parameters 110
_refine_ls_number_reflns 3161
_refine_ls_number_restraints 0
_refine_ls_restrained_S_all 1.063
_refine_ls_R_factor_all 0.0322
_refine_ls_R_factor_gt 0.0251
_refine_ls_shift/su_max 0.001
_refine_ls_shift/su_mean 0.000
_refine_ls_structure_factor_coef Fsqd
_refine_ls_weighting_details 'calc w=1/[\s^2^(Fo^2^)+(0.0169P)^2^+0.8383P] where P=(Fo^2^+2Fc^2^)/3'
_refine_ls_weighting_scheme calc
_refine_ls_wR_factor_gt 0.0475
_refine_ls_wR_factor_ref 0.0499
_reflns_number_gt 2813
_reflns_number_total 3161
_reflns_threshold_expression >2sigma(I)
_cod_data_source_file c7dt04531j2.cif
_cod_data_source_block jenny
_cod_depositor_comments 'Adding full bibliography for 7045509--7045531.cif.'
_cod_original_cell_volume 618.86(6)
_cod_database_code 7045531

loop_
_symmetry_equiv_pos_as_xyz
'x, y, z'
'-x, -y, -z'

loop_
_atom_site_label
_atom_site_type_symbol
_atom_site_fract_x
_atom_site_fract_y
_atom_site_fract_z
_atom_site_U_iso_or_equiv
_atom_site_adp_type
_atom_site_occupancy
_atom_site_symmetry_multiplicity
_atom_site_calc_flag
_atom_site_refinement_flags
Se1 Se 0.0000 0.5000 0.5000 0.01037(8) Uani 1 2 d S
Br2 Br -0.16863(4) 0.37852(4) 0.24004(3) 0.02080(7) Uani 1 1 d .
Br3 Br 0.04856(4) 0.20979(3) 0.47798(3) 0.01695(7) Uani 1 1 d .
P1 P 0.59522(9) 0.17289(8) 0.72662(7) 0.00974(13) Uani 1 1 d .
Br1 Br 0.33019(3) 0.14707(3) 0.77890(3) 0.01625(7) Uani 1 1 d .
C1 C 0.5878(3) 0.0227(3) 0.5495(3) 0.0128(5) Uani 1 1 d .
H1A H 0.6855 0.0691 0.5032 0.015 Uiso 1 1 calc R
H1B H 0.6088 -0.0811 0.5600 0.015 Uiso 1 1 calc R
C2 C 0.7225(4) 0.1273(3) 0.8608(3) 0.0143(5) Uani 1 1 d .
H2 H 0.7044 0.1994 0.9570 0.017 Uiso 1 1 calc R
C3 C 0.6575(4) -0.0551(4) 0.8519(3) 0.0228(6) Uani 1 1 d .
H3A H 0.6921 -0.1283 0.7663 0.034 Uiso 1 1 calc R
H3B H 0.5281 -0.0848 0.8463 0.034 Uiso 1 1 calc R
H3C H 0.7106 -0.0691 0.9375 0.034 Uiso 1 1 calc R
C4 C 0.9199(4) 0.1749(4) 0.8499(3) 0.0196(6) Uani 1 1 d .
H4A H 0.9868 0.1501 0.9232 0.029 Uiso 1 1 calc R
H4B H 0.9583 0.2949 0.8647 0.029 Uiso 1 1 calc R
H4C H 0.9413 0.1103 0.7546 0.029 Uiso 1 1 calc R
C5 C 0.6815(4) 0.3830(3) 0.7282(3) 0.0131(5) Uani 1 1 d .
H5 H 0.8058 0.3925 0.7058 0.016 Uiso 1 1 calc R
C6 C 0.6904(4) 0.5133(3) 0.8760(3) 0.0213(6) Uani 1 1 d .
H6A H 0.7618 0.6225 0.8789 0.032 Uiso 1 1 calc R
H6B H 0.7448 0.4795 0.9495 0.032 Uiso 1 1 calc R
H6C H 0.5703 0.5215 0.8943 0.032 Uiso 1 1 calc R
C7 C 0.5770(4) 0.4187(4) 0.6112(3) 0.0177(6) Uani 1 1 d .
H7A H 0.4523 0.4033 0.6262 0.026 Uiso 1 1 calc R
H7B H 0.5855 0.3414 0.5169 0.026 Uiso 1 1 calc R
H7C H 0.6264 0.5344 0.6159 0.026 Uiso 1 1 calc R

loop_
_atom_site_aniso_label
_atom_site_aniso_U_11
_atom_site_aniso_U_22
_atom_site_aniso_U_33
_atom_site_aniso_U_23
_atom_site_aniso_U_13
_atom_site_aniso_U_12
Se1 0.00924(18) 0.01202(17) 0.00851(17) 0.00276(14) 0.00175(13) 0.00107(13)
Br2 0.02099(16) 0.02486(15) 0.01009(13) 0.00158(11) -0.00313(11) 0.00096(12)
Br3 0.01669(15) 0.01192(13) 0.02187(15) 0.00509(11) 0.00207(11) 0.00412(10)
P1 0.0086(3) 0.0116(3) 0.0070(3) 0.0012(2) 0.0008(2) 0.0014(2)
Br1 0.01048(14) 0.02232(14) 0.01310(13) 0.00324(11) 0.00317(10) 0.00238(11)
C1 0.0112(13) 0.0158(13) 0.0072(12) -0.0012(10) -0.0005(10) 0.0033(10)
C2 0.0170(14) 0.0161(13) 0.0082(12) 0.0021(10) -0.0004(10) 0.0049(11)
C3 0.0281(17) 0.0214(15) 0.0218(16) 0.0119(13) 0.0022(13) 0.0058(13)
C4 0.0144(15) 0.0245(15) 0.0170(14) 0.0036(12) -0.0025(11) 0.0051(12)
C5 0.0116(13) 0.0138(12) 0.0129(13) 0.0045(10) 0.0019(10) 0.0015(10)
C6 0.0282(17) 0.0120(13) 0.0183(15) -0.0002(11) 0.0017(12) 0.0028(12)
C7 0.0148(14) 0.0211(14) 0.0216(15) 0.0126(12) 0.0027(11) 0.0056(11)

loop_
_atom_type_symbol
_atom_type_description
_atom_type_scat_dispersion_real
_atom_type_scat_dispersion_imag
_atom_type_scat_source
C C 0.0033 0.0016 'International Tables Vol C Tables 4.2.6.8 and 6.1.1.4'
H H 0.0000 0.0000 'International Tables Vol C Tables 4.2.6.8 and 6.1.1.4'
P P 0.1023 0.0942 'International Tables Vol C Tables 4.2.6.8 and 6.1.1.4'
Se Se -0.0929 2.2259 'International Tables Vol C Tables 4.2.6.8 and 6.1.1.4'
Br Br -0.2901 2.4595 'International Tables Vol C Tables 4.2.6.8 and 6.1.1.4'

loop_
_geom_angle_atom_site_label_1
_geom_angle_atom_site_label_2
_geom_angle_atom_site_label_3
_geom_angle
_geom_angle_site_symmetry_1
_geom_angle_site_symmetry_3
Br3 Se1 Br3 180.0 2_566 .
Br3 Se1 Br2 89.628(11) 2_566 .
Br3 Se1 Br2 90.371(11) . .
Br3 Se1 Br2 90.372(11) 2_566 2_566
Br3 Se1 Br2 89.629(11) . 2_566
Br2 Se1 Br2 180.000(13) . 2_566
C5 P1 C2 111.91(13) . .
C5 P1 C1 110.29(12) . .
C2 P1 C1 110.64(12) . .
C5 P1 Br1 108.77(9) . .
C2 P1 Br1 106.72(9) . .
C1 P1 Br1 108.38(9) . .
C1 C1 P1 114.2(2) 2_656 .
C4 C2 C3 112.1(2) . .
C4 C2 P1 110.44(19) . .
C3 C2 P1 111.80(19) . .
C6 C5 C7 111.5(2) . .
C6 C5 P1 111.85(18) . .
C7 C5 P1 111.62(19) . .

loop_
_geom_bond_atom_site_label_1
_geom_bond_atom_site_label_2
_geom_bond_distance
_geom_bond_site_symmetry_2
Se1 Br3 2.5826(3) 2_566
Se1 Br3 2.5826(3) .
Se1 Br2 2.6014(3) .
Se1 Br2 2.6015(3) 2_566
P1 C5 1.799(3) .
P1 C2 1.814(3) .
P1 C1 1.815(3) .
P1 Br1 2.1450(7) .
C1 C1 1.537(5) 2_656
C2 C4 1.525(4) .
C2 C3 1.528(4) .
C5 C6 1.529(4) .
C5 C7 1.534(4) .

loop_
_geom_hbond_atom_site_label_D
_geom_hbond_atom_site_label_H
_geom_hbond_atom_site_label_A
_geom_hbond_distance_DH
_geom_hbond_distance_HA
_geom_hbond_distance_DA
_geom_hbond_angle_DHA
_geom_hbond_site_symmetry_A
C1 H1A Br3 0.99 2.89 3.813(3) 156.0 1_655
C1 H1A Br1 0.99 2.81 3.290(3) 110.5 2_656
C2 H2 Br2 1.00 2.74 3.639(3) 149.7 1_656
C5 H5 Se1 1.00 2.88 3.658(3) 134.7 1_655
C5 H5 Br2 1.00 2.99 3.849(3) 145.1 2_666

loop_
_geom_torsion_atom_site_label_1
_geom_torsion_atom_site_label_2
_geom_torsion_atom_site_label_3
_geom_torsion_atom_site_label_4
_geom_torsion
_geom_torsion_site_symmetry_4
C5 P1 C1 C1 -90.7(3) 2_656
C2 P1 C1 C1 144.9(3) 2_656
Br1 P1 C1 C1 28.2(3) 2_656
C5 P1 C2 C4 -50.2(2) .
C1 P1 C2 C4 73.2(2) .
Br1 P1 C2 C4 -169.09(17) .
C5 P1 C2 C3 -175.78(19) .
C1 P1 C2 C3 -52.4(2) .
Br1 P1 C2 C3 65.3(2) .
C2 P1 C5 C6 -56.2(2) .
C1 P1 C5 C6 -179.80(19) .
Br1 P1 C5 C6 61.5(2) .
C2 P1 C5 C7 178.13(18) .
C1 P1 C5 C7 54.5(2) .
Br1 P1 C5 C7 -64.22(19) .
